data_4513784
loop_
_publ_author_name
'Jarava-Barrera, Carlos'
'Parra, Alejandro'
'L\'opez, Aurora'
'Cruz-Acosta, Fabio'
'Collado-Sanz, Daniel'
'C\'ardenas, Diego J'
'Tortosa, Mariola'

_publ_section_title
;
 Copper-Catalyzed Borylative Aromatization of p-Quinone Methides:
 Enantioselective Synthesis of Dibenzylic Boronates.
;
_journal_issue 1
_journal_name_full 'ACS catalysis'
_journal_page_first 442
_journal_page_last 446
_journal_paper_doi 10.1021/acscatal.5b02742
_journal_volume 6
_journal_year 2016
_chemical_absolute_configuration ad
_chemical_formula_sum 'C27 H38 B Br O3'
_chemical_formula_weight 501.29
_chemical_name_common CJ802
_space_group_crystal_system trigonal
_space_group_IT_number 154
_space_group_name_Hall 'P 32 2"'
_space_group_name_H-M_alt 'P 32 2 1'
_symmetry_space_group_name_Hall 'P 32 2"'
_symmetry_space_group_name_H-M 'P 32 2 1'
_atom_sites_solution_hydrogens geom
_atom_sites_solution_primary direct
_atom_sites_solution_secondary difmap
_cell_angle_alpha 90
_cell_angle_beta 90
_cell_angle_gamma 120
_cell_formula_units_Z 6
_cell_length_a 13.3911(3)
_cell_length_b 13.3911(3)
_cell_length_c 26.1903(7)
_cell_measurement_reflns_used 6881
_cell_measurement_temperature 296.(2)
_cell_measurement_theta_max 20.3127
_cell_measurement_theta_min 2.3353
_cell_volume 4067.28(17)
_computing_cell_refinement 'SAINT V7.68A (Bruker AXS, 2009)'
_computing_data_collection 'Bruker Instrument Service v2010.9.0.0'
_computing_data_reduction 'SAINT V7.68A (Bruker AXS, 2009)'
_computing_structure_refinement 'SHELXL-97 (Sheldrick, 2008)'
_computing_structure_solution 'SHELXS-97 (Sheldrick, 2008)'
_diffrn_ambient_temperature 296.(2)
_diffrn_detector_area_resol_mean 8.3333
_diffrn_measured_fraction_theta_full 1.000
_diffrn_measured_fraction_theta_max 1.000
_diffrn_radiation_wavelength 0.71073
_diffrn_reflns_av_R_equivalents 0.0499
_diffrn_reflns_av_sigmaI/netI 0.0383
_diffrn_reflns_limit_h_max 15
_diffrn_reflns_limit_h_min -15
_diffrn_reflns_limit_k_max 16
_diffrn_reflns_limit_k_min -16
_diffrn_reflns_limit_l_max 31
_diffrn_reflns_limit_l_min -31
_diffrn_reflns_number 35365
_diffrn_reflns_theta_full 25.33
_diffrn_reflns_theta_max 25.33
_diffrn_reflns_theta_min 1.76
_exptl_absorpt_coefficient_mu 1.540
_exptl_absorpt_correction_T_max 0.74
_exptl_absorpt_correction_T_min 0.63
_exptl_absorpt_correction_type multi-scan
_exptl_absorpt_process_details sadabs
_exptl_crystal_colour 'clear colourless'
_exptl_crystal_density_diffrn 1.228
_exptl_crystal_density_method 'not measured'
_exptl_crystal_description prismatic
_exptl_crystal_F_000 1584
_exptl_crystal_size_max 0.300
_exptl_crystal_size_mid 0.240
_exptl_crystal_size_min 0.210
_refine_diff_density_max 0.337
_refine_diff_density_min -0.303
_refine_ls_abs_structure_details 'Flack H D (1983), Acta Cryst. A39, 876-881'
_refine_ls_abs_structure_Flack -0.009(11)
_refine_ls_extinction_method none
_refine_ls_goodness_of_fit_ref 1.093
_refine_ls_hydrogen_treatment refxyz
_refine_ls_matrix_type full
_refine_ls_number_parameters 300
_refine_ls_number_reflns 4945
_refine_ls_number_restraints 0
_refine_ls_restrained_S_all 1.093
_refine_ls_R_factor_all 0.0713
_refine_ls_R_factor_gt 0.0388
_refine_ls_shift/su_max 0.002
_refine_ls_shift/su_mean 0.000
_refine_ls_structure_factor_coef Fsqd
_refine_ls_weighting_details 'calc w=1/[\s^2^(Fo^2^)+(0.0689P)^2^+0.3054P] where P=(Fo^2^+2Fc^2^)/3'
_refine_ls_weighting_scheme calc
_refine_ls_wR_factor_gt 0.0943
_refine_ls_wR_factor_ref 0.1257
_reflns_number_gt 3510
_reflns_number_total 4945
_reflns_threshold_expression >2sigma(I)
_cod_data_source_file cs5b02742_si_002.cif
_cod_data_source_block I
_cod_depositor_comments
;Adding full bibliography for 4513784.cif.

 Adding full bibliography for 4513784.cif.
;
_cod_database_code 4513784

loop_
_space_group_symop_operation_xyz
'x, y, z'
'-y, x-y, z+2/3'
'-x+y, -x, z+1/3'
'x-y, -y, -z+1/3'
'-x, -x+y, -z+2/3'
'y, x, -z'

loop_
_atom_site_type_symbol
_atom_site_label
_atom_site_fract_x
_atom_site_fract_y
_atom_site_fract_z
_atom_site_U_iso_or_equiv
_atom_site_adp_type
_atom_site_calc_flag
_atom_site_refinement_flags
_atom_site_occupancy
Br Br1 0.60738(5) 0.46624(4) 1.06568(3) 0.0920(2) Uani d . 1
B B1 0.7201(4) 0.3822(4) 0.97446(16) 0.0428(10) Uani d . 1
C C1 0.5317(4) 0.3021(3) 1.06518(15) 0.0497(9) Uani d . 1
C C2 0.4200(4) 0.2421(5) 1.08450(18) 0.0699(13) Uani d . 1
H H2 0.3849 0.2818 1.0973 0.084 Uiso calc R 1
C C3 0.3624(4) 0.1241(5) 1.0844(2) 0.0767(14) Uani d . 1
H H3A 0.2875 0.0827 1.0969 0.092 Uiso calc R 1
C C4 0.4154(4) 0.0683(4) 1.06597(19) 0.0736(13) Uani d . 1
H H4 0.3763 -0.0118 1.0658 0.088 Uiso calc R 1
C C5 0.5269(3) 0.1287(3) 1.04738(15) 0.0536(10) Uani d . 1
H H5 0.5615 0.0878 1.0355 0.064 Uiso calc R 1
C C6 0.5883(3) 0.2475(3) 1.04595(12) 0.0389(8) Uani d . 1
C C7 0.7729(3) 0.2491(3) 1.01789(12) 0.0359(8) Uani d . 1
C C8 0.7435(3) 0.1711(3) 0.97810(13) 0.0403(8) Uani d . 1
H H8 0.6832 0.1593 0.9567 0.048 Uiso calc R 1
C C9 0.7993(3) 0.1102(3) 0.96880(14) 0.0431(9) Uani d . 1
C C10 0.8916(3) 0.1322(3) 1.00135(15) 0.0495(10) Uani d . 1
C C11 0.9242(3) 0.2098(4) 1.04210(14) 0.0495(10) Uani d . 1
C C12 0.8630(3) 0.2670(3) 1.04898(13) 0.0426(9) Uani d . 1
H H12 0.8837 0.3194 1.0757 0.051 Uiso calc R 1
C C13 0.7639(4) 0.0250(3) 0.92377(16) 0.0539(11) Uani d . 1
C C14 0.8586(5) 0.0730(4) 0.88344(18) 0.0776(15) Uani d . 1
H H14A 0.8746 0.1487 0.8735 0.116 Uiso calc R 1
H H14B 0.8336 0.0232 0.8542 0.116 Uiso calc R 1
H H14C 0.9271 0.0775 0.8972 0.116 Uiso calc R 1
C C15 0.7401(5) -0.0937(4) 0.9410(2) 0.0900(17) Uani d . 1
H H15A 0.8049 -0.0859 0.9599 0.135 Uiso calc R 1
H H15B 0.7276 -0.1414 0.9116 0.135 Uiso calc R 1
H H15C 0.6726 -0.1285 0.9622 0.135 Uiso calc R 1
C C16 0.6517(5) 0.0072(5) 0.8989(2) 0.0912(17) Uani d . 1
H H16A 0.5923 -0.0183 0.9243 0.137 Uiso calc R 1
H H16B 0.6283 -0.0499 0.8725 0.137 Uiso calc R 1
H H16C 0.6649 0.0787 0.8845 0.137 Uiso calc R 1
C C17 1.0222(4) 0.2296(5) 1.07897(17) 0.0699(14) Uani d . 1
C C18 1.1343(5) 0.2709(7) 1.0512(2) 0.114(3) Uani d . 1
H H18A 1.1243 0.2169 1.0248 0.171 Uiso calc R 1
H H18B 1.192 0.277 1.0748 0.171 Uiso calc R 1
H H18C 1.1584 0.345 1.0363 0.171 Uiso calc R 1
C C19 0.9862(7) 0.1139(7) 1.1072(3) 0.131(3) Uani d . 1
H H19A 0.9613 0.0528 1.0826 0.197 Uiso calc R 1
H H19B 0.9243 0.0972 1.1304 0.197 Uiso calc R 1
H H19C 1.0509 0.1206 1.1259 0.197 Uiso calc R 1
C C20 1.0415(5) 0.3197(6) 1.11907(19) 0.103(2) Uani d . 1
H H20A 1.1039 0.3316 1.141 0.154 Uiso calc R 1
H H20B 0.9726 0.2935 1.139 0.154 Uiso calc R 1
H H20C 1.0601 0.3909 1.1025 0.154 Uiso calc R 1
C C21 0.7111(3) 0.3173(3) 1.02575(12) 0.0371(7) Uani d . 1
H H21 0.7553 0.3766 1.0514 0.045 Uiso calc R 1
C C22 0.6906(5) 0.4090(4) 0.89142(15) 0.0656(13) Uani d . 1
C C23 0.7877(4) 0.5221(4) 0.91349(17) 0.0663(13) Uani d . 1
C C24 0.7379(7) 0.3443(6) 0.8607(2) 0.119(2) Uani d . 1
H H24A 0.7985 0.3427 0.8797 0.178 Uiso calc R 1
H H24B 0.7679 0.3829 0.8287 0.178 Uiso calc R 1
H H24C 0.6771 0.2668 0.8544 0.178 Uiso calc R 1
C C25 0.5977(5) 0.4163(6) 0.8621(2) 0.106(2) Uani d . 1
H H25A 0.5428 0.3413 0.8494 0.159 Uiso calc R 1
H H25B 0.6316 0.4687 0.834 0.159 Uiso calc R 1
H H25C 0.5594 0.4436 0.8843 0.159 Uiso calc R 1
C C26 0.7474(6) 0.6070(4) 0.9273(2) 0.0869(17) Uani d . 1
H H26A 0.6742 0.5667 0.9444 0.13 Uiso calc R 1
H H26B 0.7395 0.6421 0.8967 0.13 Uiso calc R 1
H H26C 0.8029 0.6656 0.9494 0.13 Uiso calc R 1
C C27 0.8972(5) 0.5838(6) 0.8827(3) 0.118(2) Uani d . 1
H H27A 0.9512 0.6534 0.8999 0.178 Uiso calc R 1
H H27B 0.8802 0.6025 0.8496 0.178 Uiso calc R 1
H H27C 0.93 0.5348 0.8788 0.178 Uiso calc R 1
O O1 0.6384(2) 0.3377(2) 0.93709(9) 0.0542(7) Uani d . 1
O O2 0.8139(2) 0.4845(2) 0.96159(11) 0.0596(7) Uani d . 1
O O3 0.9516(3) 0.0762(4) 0.99056(13) 0.0844(11) Uani d . 1
H H3 0.9931 0.0826 1.0148 0.127 Uiso calc R 1

loop_
_atom_site_aniso_label
_atom_site_aniso_U_11
_atom_site_aniso_U_22
_atom_site_aniso_U_33
_atom_site_aniso_U_12
_atom_site_aniso_U_13
_atom_site_aniso_U_23
Br1 0.0949(4) 0.0625(3) 0.1358(5) 0.0522(3) 0.0423(4) 0.0029(3)
B1 0.044(2) 0.054(3) 0.044(2) 0.035(2) 0.007(2) 0.004(2)
C1 0.051(2) 0.057(2) 0.049(2) 0.034(2) 0.0065(19) 0.0031(19)
C2 0.058(3) 0.102(4) 0.067(3) 0.052(3) 0.015(2) 0.000(3)
C3 0.045(2) 0.078(4) 0.088(4) 0.017(3) 0.018(2) 0.009(3)
C4 0.062(3) 0.062(3) 0.084(3) 0.020(3) 0.015(3) 0.006(3)
C5 0.051(2) 0.049(2) 0.057(2) 0.021(2) 0.009(2) 0.0016(19)
C6 0.0415(19) 0.052(2) 0.0308(18) 0.0290(18) -0.0026(15) 0.0013(16)
C7 0.0382(18) 0.0417(19) 0.0348(19) 0.0251(16) 0.0021(15) 0.0017(15)
C8 0.040(2) 0.044(2) 0.039(2) 0.0236(17) -0.0034(16) -0.0033(16)
C9 0.052(2) 0.048(2) 0.035(2) 0.0291(19) 0.0006(17) -0.0022(17)
C10 0.056(2) 0.069(3) 0.044(2) 0.046(2) -0.0034(18) -0.0057(19)
C11 0.053(2) 0.073(3) 0.040(2) 0.045(2) -0.0040(18) -0.005(2)
C12 0.047(2) 0.058(2) 0.033(2) 0.0337(19) -0.0024(16) -0.0080(17)
C13 0.061(3) 0.044(2) 0.057(3) 0.027(2) -0.004(2) -0.013(2)
C14 0.096(4) 0.069(3) 0.060(3) 0.035(3) 0.010(3) -0.023(2)
C15 0.112(5) 0.049(3) 0.105(4) 0.037(3) 0.001(3) -0.008(3)
C16 0.093(4) 0.092(4) 0.094(4) 0.050(3) -0.047(3) -0.055(3)
C17 0.075(3) 0.115(4) 0.054(3) 0.073(3) -0.025(3) -0.021(3)
C18 0.070(3) 0.209(8) 0.093(4) 0.092(4) -0.028(3) -0.053(4)
C19 0.180(7) 0.169(7) 0.102(5) 0.130(6) -0.070(5) -0.010(5)
C20 0.102(4) 0.187(7) 0.064(3) 0.106(5) -0.049(3) -0.060(4)
C21 0.0393(18) 0.045(2) 0.0350(19) 0.0267(17) -0.0003(14) -0.0019(16)
C22 0.100(4) 0.076(3) 0.038(2) 0.057(3) 0.005(2) 0.012(2)
C23 0.070(3) 0.078(3) 0.055(3) 0.040(3) 0.010(2) 0.028(2)
C24 0.211(8) 0.135(6) 0.058(3) 0.122(6) 0.032(4) 0.010(4)
C25 0.116(5) 0.107(5) 0.090(4) 0.052(4) -0.035(4) 0.021(3)
C26 0.127(5) 0.075(3) 0.081(4) 0.068(3) -0.002(3) 0.009(3)
C27 0.098(4) 0.134(6) 0.118(5) 0.054(4) 0.054(4) 0.072(4)
O1 0.0595(17) 0.0620(15) 0.0428(15) 0.0316(14) -0.0039(14) 0.0072(13)
O2 0.0477(16) 0.0666(18) 0.0619(19) 0.0266(15) 0.0033(13) 0.0228(15)
O3 0.102(3) 0.118(3) 0.088(2) 0.095(2) -0.023(2) -0.033(2)

loop_
_atom_type_symbol
_atom_type_description
_atom_type_scat_dispersion_real
_atom_type_scat_dispersion_imag
_atom_type_scat_source
C C 0.0033 0.0016 'International Tables Vol C Tables 4.2.6.8 and 6.1.1.4'
H H 0.0000 0.0000 'International Tables Vol C Tables 4.2.6.8 and 6.1.1.4'
O O 0.0106 0.0060 'International Tables Vol C Tables 4.2.6.8 and 6.1.1.4'
B B 0.0013 0.0007 'International Tables Vol C Tables 4.2.6.8 and 6.1.1.4'
Br Br -0.2901 2.4595 'International Tables Vol C Tables 4.2.6.8 and 6.1.1.4'

loop_
_geom_angle_atom_site_label_1
_geom_angle_atom_site_label_2
_geom_angle_atom_site_label_3
_geom_angle
O1 B1 O2 113.4(3)
O1 B1 C21 123.3(4)
O2 B1 C21 123.1(3)
C6 C1 C2 122.8(4)
C6 C1 Br1 119.7(3)
C2 C1 Br1 117.5(3)
C3 C2 C1 119.2(4)
C4 C3 C2 119.4(4)
C3 C4 C5 121.0(5)
C4 C5 C6 122.1(4)
C5 C6 C1 115.5(3)
C5 C6 C21 123.8(3)
C1 C6 C21 120.7(3)
C12 C7 C8 118.1(3)
C12 C7 C21 120.6(3)
C8 C7 C21 121.3(3)
C9 C8 C7 123.1(3)
C8 C9 C10 116.7(3)
C8 C9 C13 121.2(3)
C10 C9 C13 122.1(3)
O3 C10 C11 120.8(3)
O3 C10 C9 116.9(3)
C11 C10 C9 122.2(3)
C12 C11 C10 117.3(3)
C12 C11 C17 120.8(3)
C10 C11 C17 121.9(3)
C7 C12 C11 122.5(3)
C14 C13 C16 108.2(4)
C14 C13 C15 110.0(4)
C16 C13 C15 106.5(4)
C14 C13 C9 109.6(3)
C16 C13 C9 110.6(3)
C15 C13 C9 111.9(4)
C18 C17 C20 107.4(5)
C18 C17 C11 111.6(4)
C20 C17 C11 111.2(3)
C18 C17 C19 110.5(5)
C20 C17 C19 107.9(5)
C11 C17 C19 108.2(4)
C7 C21 C6 115.0(3)
C7 C21 B1 107.6(3)
C6 C21 B1 113.4(3)
O1 C22 C25 108.5(4)
O1 C22 C23 103.1(3)
C25 C22 C23 116.6(4)
O1 C22 C24 104.9(4)
C25 C22 C24 111.0(5)
C23 C22 C24 111.7(5)
O2 C23 C27 108.4(4)
O2 C23 C26 106.7(4)
C27 C23 C26 109.2(4)
O2 C23 C22 102.4(3)
C27 C23 C22 116.8(5)
C26 C23 C22 112.6(4)
B1 O1 C22 106.5(3)
B1 O2 C23 107.5(3)

loop_
_geom_bond_atom_site_label_1
_geom_bond_atom_site_label_2
_geom_bond_distance
Br1 C1 1.906(4)
B1 O1 1.362(5)
B1 O2 1.359(5)
B1 C21 1.572(6)
C1 C6 1.385(5)
C1 C2 1.392(6)
C2 C3 1.369(7)
C3 C4 1.351(7)
C4 C5 1.383(6)
C5 C6 1.378(5)
C6 C21 1.523(5)
C7 C12 1.374(5)
C7 C8 1.386(5)
C7 C21 1.522(4)
C8 C9 1.374(5)
C9 C10 1.406(5)
C9 C13 1.542(5)
C10 O3 1.375(4)
C10 C11 1.398(5)
C11 C12 1.384(5)
C11 C17 1.542(5)
C13 C14 1.523(6)
C13 C16 1.542(7)
C13 C15 1.524(6)
C17 C18 1.503(7)
C17 C20 1.521(7)
C17 C19 1.559(8)
C22 O1 1.470(5)
C22 C25 1.506(7)
C22 C23 1.533(7)
C22 C24 1.532(7)
C23 O2 1.463(5)
C23 C27 1.508(7)
C23 C26 1.526(7)
